data_2232502
loop_
_publ_author_name
'Al-Mehana, Wisam Naji Atiyah'
'Yahya, Rosiyah'
'Lo, Kong Mun'

_publ_section_title
;
 (<i>E</i>,<i>E</i>)-1,2-Bis[4-(prop-2-yn-1-yloxy)benzylidene]hydrazine
;
_journal_coeditor_code XU5328
_journal_issue 11
_journal_name_full 'Acta Crystallographica Section E'
_journal_page_first o2900
_journal_paper_doi 10.1107/S160053681104102X
_journal_volume 67
_journal_year 2011
_chemical_formula_iupac 'C20 H16 N2 O2'
_chemical_formula_moiety 'C20 H16 N2 O2'
_chemical_formula_sum 'C20 H16 N2 O2'
_chemical_formula_weight 316.35
_chemical_melting_point 453
_chemical_name_systematic
;
(<i>E</i>,<i>E</i>)-1,2-Bis[4-(prop-2-yn-1-yloxy)benzylidene]hydrazine
;
_space_group_IT_number 14
_symmetry_cell_setting monoclinic
_symmetry_space_group_name_Hall '-P 2yn'
_symmetry_space_group_name_H-M 'P 1 21/n 1'
_atom_sites_solution_hydrogens geom
_atom_sites_solution_primary direct
_atom_sites_solution_secondary difmap
_audit_creation_method SHELXL-97
_cell_angle_alpha 90.00
_cell_angle_beta 94.4660(10)
_cell_angle_gamma 90.00
_cell_formula_units_Z 2
_cell_length_a 7.65980(10)
_cell_length_b 8.11170(10)
_cell_length_c 12.9966(2)
_cell_measurement_reflns_used 4790
_cell_measurement_temperature 100(2)
_cell_measurement_theta_max 28.26
_cell_measurement_theta_min 2.96
_cell_volume 805.079(19)
_computing_cell_refinement 'SAINT (Bruker, 2008)'
_computing_data_collection 'APEX2 (Bruker, 2008)'
_computing_data_reduction 'SAINT (Bruker, 2008)'
_computing_molecular_graphics 'XSEED (Barbour, 2001)'
_computing_publication_material 'pubCIF (Westrip, 2010)'
_computing_structure_refinement 'SHELXL97 (Sheldrick, 2008)'
_computing_structure_solution 'SHELXS97 (Sheldrick, 2008)'
_diffrn_ambient_temperature 100(2)
_diffrn_measured_fraction_theta_full 0.999
_diffrn_measured_fraction_theta_max 0.999
_diffrn_measurement_device_type 'Bruker APEXII CCD area-detector'
_diffrn_measurement_method \w
_diffrn_radiation_monochromator graphite
_diffrn_radiation_source 'fine-focus sealed tube'
_diffrn_radiation_type MoK\a
_diffrn_radiation_wavelength 0.71073
_diffrn_reflns_av_R_equivalents 0.0211
_diffrn_reflns_av_sigmaI/netI 0.0168
_diffrn_reflns_limit_h_max 9
_diffrn_reflns_limit_h_min -9
_diffrn_reflns_limit_k_max 10
_diffrn_reflns_limit_k_min -10
_diffrn_reflns_limit_l_max 16
_diffrn_reflns_limit_l_min -16
_diffrn_reflns_number 7404
_diffrn_reflns_theta_full 27.49
_diffrn_reflns_theta_max 27.49
_diffrn_reflns_theta_min 2.96
_exptl_absorpt_coefficient_mu 0.086
_exptl_absorpt_correction_T_max 0.9957
_exptl_absorpt_correction_T_min 0.9748
_exptl_absorpt_correction_type multi-scan
_exptl_absorpt_process_details '(SADABS; Sheldrick, 1996)'
_exptl_crystal_colour yellow
_exptl_crystal_density_diffrn 1.305
_exptl_crystal_density_method 'not measured'
_exptl_crystal_description block
_exptl_crystal_F_000 332
_exptl_crystal_size_max 0.30
_exptl_crystal_size_mid 0.16
_exptl_crystal_size_min 0.05
_refine_diff_density_max 0.324
_refine_diff_density_min -0.260
_refine_ls_extinction_method none
_refine_ls_goodness_of_fit_ref 1.005
_refine_ls_hydrogen_treatment mixed
_refine_ls_matrix_type full
_refine_ls_number_parameters 113
_refine_ls_number_reflns 1847
_refine_ls_number_restraints 0
_refine_ls_restrained_S_all 1.005
_refine_ls_R_factor_all 0.0397
_refine_ls_R_factor_gt 0.0371
_refine_ls_shift/su_max 0.000
_refine_ls_shift/su_mean 0.000
_refine_ls_structure_factor_coef Fsqd
_refine_ls_weighting_details 'calc w=1/[\s^2^(Fo^2^)+(0.0717P)^2^+0.2150P] where P=(Fo^2^+2Fc^2^)/3'
_refine_ls_weighting_scheme calc
_refine_ls_wR_factor_gt 0.1073
_refine_ls_wR_factor_ref 0.1112
_reflns_number_gt 1698
_reflns_number_total 1847
_reflns_threshold_expression I>2sigma(I)
_cod_data_source_file xu5328.cif
_cod_data_source_block I
_cod_original_sg_symbol_H-M 'P 21/n'
_cod_database_code 2232502
_cod_database_fobs_code 2232502

loop_
_symmetry_equiv_pos_as_xyz
'x, y, z'
'-x+1/2, y+1/2, -z+1/2'
'-x, -y, -z'
'x-1/2, -y-1/2, z-1/2'

loop_
_atom_site_type_symbol
_atom_site_label
_atom_site_fract_x
_atom_site_fract_y
_atom_site_fract_z
_atom_site_U_iso_or_equiv
_atom_site_adp_type
_atom_site_calc_flag
_atom_site_refinement_flags
_atom_site_occupancy
_atom_site_symmetry_multiplicity
O O1 0.03607(9) 0.22226(8) 0.83985(5) 0.0188(2) Uani d . 1 1
N N1 0.44709(10) -0.44532(10) 0.96895(6) 0.0200(2) Uani d . 1 1
C C1 -0.20330(14) 0.57486(13) 0.80143(8) 0.0249(2) Uani d . 1 1
H H1 -0.285(2) 0.6468(19) 0.7698(12) 0.040(4) Uiso d . 1 1
C C2 -0.09922(13) 0.48192(12) 0.84201(7) 0.0198(2) Uani d . 1 1
C C3 0.02396(12) 0.37108(11) 0.89870(7) 0.0185(2) Uani d . 1 1
H H3A 0.1381 0.4229 0.9089 0.022 Uiso calc R 1 1
H H3B -0.0166 0.3462 0.9658 0.022 Uiso calc R 1 1
C C4 0.13140(11) 0.09661(11) 0.88750(7) 0.0165(2) Uani d . 1 1
C C5 0.14991(13) -0.04424(12) 0.82692(7) 0.0196(2) Uani d . 1 1
H H5 0.1006 -0.0473 0.7592 0.024 Uiso calc R 1 1
C C6 0.24152(12) -0.17843(12) 0.86805(7) 0.0192(2) Uani d . 1 1
H H6 0.2533 -0.2721 0.8279 0.023 Uiso calc R 1 1
C C7 0.31723(12) -0.17477(11) 0.97012(7) 0.0179(2) Uani d . 1 1
C C8 0.29749(12) -0.03295(12) 1.02859(7) 0.0186(2) Uani d . 1 1
H H8 0.3473 -0.0293 1.0961 0.022 Uiso calc R 1 1
C C9 0.20532(12) 0.10295(12) 0.98860(7) 0.0181(2) Uani d . 1 1
H H9 0.1932 0.1966 1.0287 0.022 Uiso calc R 1 1
C C10 0.42043(12) -0.31051(12) 1.01685(7) 0.0188(2) Uani d . 1 1
H H10 0.4689 -0.2987 1.0843 0.023 Uiso calc R 1 1

loop_
_atom_site_aniso_label
_atom_site_aniso_U_11
_atom_site_aniso_U_22
_atom_site_aniso_U_33
_atom_site_aniso_U_12
_atom_site_aniso_U_13
_atom_site_aniso_U_23
O1 0.0219(4) 0.0157(4) 0.0182(3) 0.0023(2) -0.0021(3) -0.0015(2)
N1 0.0182(4) 0.0175(4) 0.0238(4) 0.0006(3) -0.0008(3) 0.0045(3)
C1 0.0271(5) 0.0247(5) 0.0224(5) 0.0053(4) -0.0016(4) -0.0010(4)
C2 0.0215(5) 0.0192(5) 0.0187(4) -0.0009(4) 0.0008(3) -0.0028(3)
C3 0.0198(5) 0.0161(4) 0.0191(4) 0.0004(3) -0.0011(3) -0.0021(3)
C4 0.0146(4) 0.0155(4) 0.0195(5) -0.0007(3) 0.0014(3) 0.0018(3)
C5 0.0216(5) 0.0197(5) 0.0173(4) -0.0006(3) -0.0001(3) -0.0008(3)
C6 0.0211(5) 0.0159(4) 0.0207(5) -0.0002(3) 0.0021(3) -0.0014(3)
C7 0.0162(4) 0.0169(5) 0.0208(5) -0.0013(3) 0.0028(3) 0.0028(3)
C8 0.0175(4) 0.0204(5) 0.0176(4) -0.0020(3) 0.0001(3) 0.0012(3)
C9 0.0183(5) 0.0171(4) 0.0191(4) -0.0011(3) 0.0019(3) -0.0017(3)
C10 0.0166(4) 0.0192(5) 0.0205(4) -0.0019(3) 0.0009(3) 0.0030(3)

loop_
_atom_type_symbol
_atom_type_description
_atom_type_scat_dispersion_real
_atom_type_scat_dispersion_imag
_atom_type_scat_source
C C 0.0033 0.0016 'International Tables Vol C Tables 4.2.6.8 and 6.1.1.4'
H H 0.0000 0.0000 'International Tables Vol C Tables 4.2.6.8 and 6.1.1.4'
N N 0.0061 0.0033 'International Tables Vol C Tables 4.2.6.8 and 6.1.1.4'
O O 0.0106 0.0060 'International Tables Vol C Tables 4.2.6.8 and 6.1.1.4'

loop_
_geom_angle_atom_site_label_1
_geom_angle_atom_site_label_2
_geom_angle_atom_site_label_3
_geom_angle_site_symmetry_3
_geom_angle
O1 C4 C9 . 124.18(8)
O1 C4 C5 . 115.18(8)
O1 C3 C2 . 108.35(7)
O1 C3 H3A . 110.0
O1 C3 H3B . 110.0
N1 C10 C7 . 122.86(9)
N1 C10 H10 . 118.6
C1 C2 C3 . 176.00(10)
C2 C3 H3A . 110.0
C2 C3 H3B . 110.0
C2 C1 H1 . 179.5(10)
H3A C3 H3B . 108.4
C4 C5 H5 . 120.1
C4 O1 C3 . 115.98(7)
C4 C9 H9 . 120.6
C5 C6 C7 . 120.57(9)
C5 C6 H6 . 119.7
C6 C7 C10 . 123.14(9)
C6 C5 C4 . 119.75(9)
C6 C5 H5 . 120.1
C7 C6 H6 . 119.7
C7 C10 H10 . 118.6
C7 C8 H8 . 119.2
C8 C9 C4 . 118.83(9)
C8 C9 H9 . 120.6
C8 C7 C6 . 118.53(9)
C8 C7 C10 . 118.30(8)
C9 C4 C5 . 120.63(9)
C9 C8 C7 . 121.68(9)
C9 C8 H8 . 119.2
C10 N1 N1 3_647 111.36(10)

loop_
_geom_bond_atom_site_label_1
_geom_bond_atom_site_label_2
_geom_bond_site_symmetry_2
_geom_bond_distance
O1 C4 . 1.3730(11)
O1 C3 . 1.4359(11)
N1 C10 . 1.2825(13)
N1 N1 3_647 1.4120(15)
C1 H1 . 0.929(16)
C2 C1 . 1.1902(15)
C2 C3 . 1.4606(13)
C3 H3A . 0.9700
C3 H3B . 0.9700
C4 C9 . 1.3906(13)
C5 C6 . 1.3800(13)
C5 C4 . 1.4010(13)
C5 H5 . 0.9300
C6 H6 . 0.9300
C7 C8 . 1.3934(13)
C7 C6 . 1.4062(13)
C8 C9 . 1.3881(13)
C8 H8 . 0.9300
C9 H9 . 0.9300
C10 C7 . 1.4599(13)
C10 H10 . 0.9300

loop_
_geom_hbond_atom_site_label_D
_geom_hbond_atom_site_label_H
_geom_hbond_atom_site_label_A
_geom_hbond_site_symmetry_A
_geom_hbond_distance_DH
_geom_hbond_distance_HA
_geom_hbond_distance_DA
_geom_hbond_angle_DHA
C1 H1 O1 2_456 0.928(15) 2.383(15) 3.2511(13) 155.7(13)

loop_
_geom_torsion_atom_site_label_1
_geom_torsion_atom_site_label_2
_geom_torsion_atom_site_label_3
_geom_torsion_atom_site_label_4
_geom_torsion_site_symmetry_1
_geom_torsion
O1 C4 C9 C8 . 179.33(8)
N1 N1 C10 C7 3_647 179.14(9)
N1 C10 C7 C8 . -179.44(9)
N1 C10 C7 C6 . -1.46(15)
C1 C2 C3 O1 . 140.8(15)
C3 O1 C4 C9 . 3.86(13)
C3 O1 C4 C5 . -176.63(7)
C4 O1 C3 C2 . -172.83(7)
C4 C5 C6 C7 . -0.31(14)
C5 C4 C9 C8 . -0.16(13)
C6 C5 C4 O1 . -179.17(8)
C6 C5 C4 C9 . 0.36(14)
C6 C7 C8 C9 . 0.16(14)
C7 C8 C9 C4 . -0.10(14)
C8 C7 C6 C5 . 0.05(14)
C10 C7 C8 C9 . 178.23(8)
C10 C7 C6 C5 . -177.92(8)
